data_1548258
loop_
_publ_author_name
'Baolin Wang'
'Yongxin Li'
'Rakesh Ganguly'
'Hajime Hirao'
'Rei Kinjo'

_publ_section_title
;
 Ambiphilic boron in 1,4,2,5-diazadiborinine
;
_journal_name_full 'Nature Communications'
_journal_page_first 11871
_journal_paper_doi 10.1038/ncomms11871
_journal_volume 7
_journal_year 2016
_chemical_formula_sum 'C22 H23 B2 F3 N4 O3 S'
_chemical_formula_weight 502.12
_space_group_crystal_system monoclinic
_space_group_IT_number 14
_space_group_name_Hall '-P 2ybc'
_space_group_name_H-M_alt 'P 1 21/c 1'
_symmetry_space_group_name_Hall '-P 2ybc'
_symmetry_space_group_name_H-M 'P 1 21/c 1'
_atom_sites_solution_hydrogens geom
_cell_angle_alpha 90
_cell_angle_beta 91.921(5)
_cell_angle_gamma 90
_cell_formula_units_Z 4
_cell_length_a 7.2251(7)
_cell_length_b 14.5333(12)
_cell_length_c 22.5468(19)
_cell_measurement_reflns_used 1006
_cell_measurement_temperature 153.(2)
_cell_measurement_theta_max 18.8153
_cell_measurement_theta_min 2.8031
_cell_volume 2366.2(4)
_computing_cell_refinement 'SAINT (Bruker AXS Inc., 2014)'
_computing_data_collection 'APEX3 (Bruker AXS Inc., 2015)'
_computing_data_reduction 'SAINT (Bruker AXS Inc., 2014)'
_computing_molecular_graphics 'XP (Bruker AXS Inc., 2015)'
_computing_publication_material 'APEX3 (Bruker AXS Inc., 2015)'
_computing_structure_refinement 'SHELXL-2014/7 (Sheldrick, 2014)'
_computing_structure_solution 'SHELXT (Bruker AXS Inc., 2014)'
_diffrn_ambient_temperature 153.(2)
_diffrn_detector_area_resol_mean 8.3333
_diffrn_measured_fraction_theta_full 0.999
_diffrn_measured_fraction_theta_max 0.999
_diffrn_measurement_device_type 'CCD area detector'
_diffrn_measurement_method 'phi and omega scans'
_diffrn_radiation_monochromator graphite
_diffrn_radiation_type MoK\a
_diffrn_radiation_wavelength 0.71073
_diffrn_reflns_av_R_equivalents 0.1319
_diffrn_reflns_av_unetI/netI 0.1057
_diffrn_reflns_limit_h_max 8
_diffrn_reflns_limit_h_min -8
_diffrn_reflns_limit_k_max 17
_diffrn_reflns_limit_k_min -17
_diffrn_reflns_limit_l_max 26
_diffrn_reflns_limit_l_min -26
_diffrn_reflns_number 23885
_diffrn_reflns_theta_full 25.04
_diffrn_reflns_theta_max 25.04
_diffrn_reflns_theta_min 2.82
_diffrn_source 'fine-focus sealed tube'
_diffrn_source_type 'Bruker KappaCCD'
_exptl_absorpt_coefficient_mu 0.193
_exptl_absorpt_correction_T_max 0.99
_exptl_absorpt_correction_T_min 0.88
_exptl_absorpt_correction_type multi-scan
_exptl_absorpt_process_details
;
SADABS-2014/5 - Bruker AXS area detector scaling and absorption correction
;
_exptl_crystal_colour colourless
_exptl_crystal_density_diffrn 1.410
_exptl_crystal_density_method 'not measured'
_exptl_crystal_description plate
_exptl_crystal_F_000 1040
_exptl_crystal_size_max 0.220
_exptl_crystal_size_mid 0.120
_exptl_crystal_size_min 0.040
_refine_diff_density_max 0.305
_refine_diff_density_min -0.501
_refine_ls_extinction_method none
_refine_ls_goodness_of_fit_ref 1.016
_refine_ls_hydrogen_treatment constr
_refine_ls_matrix_type full
_refine_ls_number_parameters 319
_refine_ls_number_reflns 4193
_refine_ls_number_restraints 0
_refine_ls_restrained_S_all 1.016
_refine_ls_R_factor_all 0.1568
_refine_ls_R_factor_gt 0.0757
_refine_ls_shift/su_max 0.001
_refine_ls_shift/su_mean 0.000
_refine_ls_structure_factor_coef Fsqd
_refine_ls_weighting_details 'w=1/[\s^2^(Fo^2^)+(0.1177P)^2^+0.2012P] where P=(Fo^2^+2Fc^2^)/3'
_refine_ls_weighting_scheme calc
_refine_ls_wR_factor_gt 0.1838
_refine_ls_wR_factor_ref 0.2325
_reflns_number_gt 2193
_reflns_number_total 4193
_reflns_threshold_expression 'I > 2\s(I)'
_cod_data_source_file ncomms11871-s4.cif
_cod_data_source_block rei290
_cod_depositor_comments
;
The following automatic conversions were performed:

'_exptl_absorpt_correction_type' value 'Multi-Scan' changed to
'multi-scan' according to the built-in table from CIF Core dictionary
named 'cif_core.dic' version 2.4.1 from 2010-06-29.

Automatic conversion script
Id: cif_fix_values 5376 2017-05-30 11:51:03Z andrius 
;
_cod_database_code 1548258

loop_
_space_group_symop_operation_xyz
'x, y, z'
'-x, y+1/2, -z+1/2'
'-x, -y, -z'
'x, -y-1/2, z-1/2'

loop_
_atom_site_type_symbol
_atom_site_label
_atom_site_fract_x
_atom_site_fract_y
_atom_site_fract_z
_atom_site_U_iso_or_equiv
_atom_site_adp_type
_atom_site_calc_flag
_atom_site_refinement_flags_adp
_atom_site_refinement_flags_occupancy
_atom_site_refinement_flags_posn
_atom_site_occupancy
_atom_site_disorder_assembly
_atom_site_disorder_group
B B1 0.2548(8) 0.2923(4) 0.2207(2) 0.0345(13) Uani d . . . 1 . .
B B2 0.2792(8) 0.3293(3) 0.3621(2) 0.0303(13) Uani d . . . 1 . .
C C1 0.3384(8) 0.1947(4) 0.1981(2) 0.0505(14) Uani d . . . 1 . .
H H1A 0.3883 0.1599 0.2322 0.076 Uiso calc U . R 1 . .
H H1B 0.4373 0.2065 0.1704 0.076 Uiso calc U . R 1 . .
H H1C 0.2396 0.1591 0.178 0.076 Uiso calc U . R 1 . .
C C2 0.1592(6) 0.3568(3) 0.1689(2) 0.0345(12) Uani d . . . 1 . .
C C3 0.1160(7) 0.3232(4) 0.1121(2) 0.0458(14) Uani d . . . 1 . .
H H3 0.146 0.2614 0.1026 0.055 Uiso calc U . R 1 . .
C C4 0.0295(8) 0.3788(4) 0.0694(2) 0.0573(16) Uani d . . . 1 . .
H H4 0.0017 0.3546 0.031 0.069 Uiso calc U . R 1 . .
C C5 -0.0164(7) 0.4683(4) 0.0817(2) 0.0486(14) Uani d . . . 1 . .
H H5 -0.0764 0.5057 0.0524 0.058 Uiso calc U . R 1 . .
C C6 0.0255(7) 0.5025(3) 0.1368(2) 0.0410(13) Uani d . . . 1 . .
H H6 -0.0056 0.5643 0.146 0.049 Uiso calc U . R 1 . .
C C7 0.1137(7) 0.4475(3) 0.1797(2) 0.0366(12) Uani d . . . 1 . .
H H7 0.1435 0.4731 0.2176 0.044 Uiso calc U . R 1 . .
C C8 0.4126(6) 0.3486(3) 0.2581(2) 0.0327(11) Uani d . . . 1 . .
C C9 0.6147(8) 0.3882(4) 0.1734(2) 0.0572(16) Uani d . . . 1 . .
H H9A 0.7034 0.3384 0.1672 0.086 Uiso calc U . R 1 . .
H H9B 0.6713 0.4472 0.1634 0.086 Uiso calc U . R 1 . .
H H9C 0.5038 0.3782 0.148 0.086 Uiso calc U . R 1 . .
C C10 0.6672(7) 0.4295(3) 0.2811(2) 0.0437(13) Uani d . . . 1 . .
H H10 0.7799 0.4624 0.2773 0.052 Uiso calc U . R 1 . .
C C11 0.5789(7) 0.4135(3) 0.3313(2) 0.0393(12) Uani d . . . 1 . .
H H11 0.6176 0.4329 0.37 0.047 Uiso calc U . R 1 . .
C C12 0.1072(6) 0.2881(3) 0.3253(2) 0.0287(11) Uani d . . . 1 . .
C C13 -0.1013(7) 0.2605(4) 0.4101(2) 0.0431(13) Uani d . . . 1 . .
H H13A -0.0023 0.2324 0.4347 0.065 Uiso calc U . R 1 . .
H H13B -0.2173 0.2271 0.4155 0.065 Uiso calc U . R 1 . .
H H13C -0.1168 0.3249 0.4219 0.065 Uiso calc U . R 1 . .
C C14 -0.1589(7) 0.2180(3) 0.3025(2) 0.0415(13) Uani d . . . 1 . .
H H14 -0.2775 0.1907 0.306 0.05 Uiso calc U . R 1 . .
C C15 -0.0647(7) 0.2261(3) 0.2526(2) 0.0366(12) Uani d . . . 1 . .
H H15 -0.1044 0.2052 0.2143 0.044 Uiso calc U . R 1 . .
C C16 0.3693(6) 0.2566(3) 0.4081(2) 0.0313(11) Uani d . . . 1 . .
C C17 0.4157(7) 0.1693(3) 0.3892(2) 0.0395(12) Uani d . . . 1 . .
H H17 0.3891 0.1531 0.349 0.047 Uiso calc U . R 1 . .
C C18 0.4984(7) 0.1050(3) 0.4259(2) 0.0461(14) Uani d . . . 1 . .
H H18 0.5289 0.046 0.411 0.055 Uiso calc U . R 1 . .
C C19 0.5372(7) 0.1267(4) 0.4850(2) 0.0506(15) Uani d . . . 1 . .
H H19 0.5959 0.083 0.5108 0.061 Uiso calc U . R 1 . .
C C20 0.4903(8) 0.2111(4) 0.5054(2) 0.0507(15) Uani d . . . 1 . .
H H20 0.5148 0.2261 0.5459 0.061 Uiso calc U . R 1 . .
C C21 0.4079(7) 0.2750(3) 0.4683(2) 0.0436(13) Uani d . . . 1 . .
H H21 0.376 0.3334 0.4839 0.052 Uiso calc U . R 1 . .
C C22 0.2445(10) 0.5788(4) 0.4306(3) 0.0606(17) Uani d . . . 1 . .
F F1 0.4249(5) 0.5796(2) 0.42081(17) 0.0812(12) Uani d . . . 1 . .
F F2 0.2284(6) 0.5566(3) 0.48681(17) 0.0969(14) Uani d . . . 1 . .
F F3 0.1819(6) 0.6631(3) 0.4234(2) 0.1073(16) Uani d . . . 1 . .
N N1 0.5631(6) 0.3892(3) 0.23582(17) 0.0400(10) Uani d . . . 1 . .
N N2 0.4212(5) 0.3634(2) 0.31666(16) 0.0303(9) Uani d . . . 1 . .
N N3 -0.0526(5) 0.2564(2) 0.34773(16) 0.0325(9) Uani d . . . 1 . .
N N4 0.1008(5) 0.2703(2) 0.26659(15) 0.0299(9) Uani d . . . 1 . .
O O1 0.2212(5) 0.4136(2) 0.40019(13) 0.0400(9) Uani d . . . 1 . .
O O2 0.1613(7) 0.5281(3) 0.32359(17) 0.0762(14) Uani d . . . 1 . .
O O3 -0.0633(5) 0.5014(3) 0.4003(2) 0.0799(14) Uani d . . . 1 . .
S S1 0.1234(2) 0.50040(9) 0.38162(6) 0.0506(5) Uani d . . . 1 . .

loop_
_atom_site_aniso_label
_atom_site_aniso_U_11
_atom_site_aniso_U_22
_atom_site_aniso_U_33
_atom_site_aniso_U_12
_atom_site_aniso_U_13
_atom_site_aniso_U_23
B1 0.036(3) 0.042(3) 0.025(3) -0.002(3) -0.004(3) 0.000(2)
B2 0.032(3) 0.032(3) 0.026(3) -0.003(2) -0.004(2) -0.001(2)
C1 0.050(4) 0.056(3) 0.045(3) 0.006(3) 0.001(3) -0.007(3)
C2 0.033(3) 0.045(3) 0.026(3) -0.007(2) 0.000(2) 0.000(2)
C3 0.049(4) 0.055(3) 0.034(3) 0.004(3) -0.003(3) -0.003(2)
C4 0.069(4) 0.081(5) 0.022(3) -0.004(3) -0.010(3) -0.002(3)
C5 0.043(4) 0.064(4) 0.038(3) -0.007(3) -0.004(3) 0.020(3)
C6 0.038(3) 0.041(3) 0.043(3) -0.008(2) -0.009(2) 0.008(2)
C7 0.035(3) 0.043(3) 0.031(3) -0.006(2) -0.008(2) 0.001(2)
C8 0.031(3) 0.039(3) 0.028(3) 0.001(2) -0.005(2) 0.011(2)
C9 0.044(4) 0.084(4) 0.044(3) -0.005(3) 0.004(3) 0.020(3)
C10 0.034(3) 0.045(3) 0.051(4) -0.006(2) -0.009(3) 0.014(3)
C11 0.031(3) 0.041(3) 0.045(3) -0.003(2) -0.008(3) 0.004(2)
C12 0.030(3) 0.025(2) 0.031(3) 0.000(2) -0.003(2) 0.004(2)
C13 0.037(3) 0.059(3) 0.034(3) -0.004(3) 0.002(2) 0.016(2)
C14 0.036(3) 0.043(3) 0.045(3) -0.005(2) -0.010(3) 0.006(2)
C15 0.042(3) 0.033(3) 0.034(3) -0.008(2) -0.012(3) -0.002(2)
C16 0.023(3) 0.039(3) 0.031(3) -0.006(2) -0.006(2) 0.005(2)
C17 0.031(3) 0.046(3) 0.041(3) -0.005(2) -0.010(2) 0.008(2)
C18 0.039(3) 0.040(3) 0.058(4) -0.008(2) -0.011(3) 0.006(3)
C19 0.043(3) 0.052(4) 0.056(4) -0.015(3) -0.018(3) 0.026(3)
C20 0.063(4) 0.055(4) 0.033(3) -0.010(3) -0.016(3) 0.015(3)
C21 0.045(3) 0.051(3) 0.034(3) -0.004(3) -0.007(3) 0.003(2)
C22 0.065(5) 0.055(4) 0.062(5) 0.004(3) -0.002(4) -0.010(3)
F1 0.066(3) 0.073(2) 0.105(3) -0.0144(19) 0.005(2) -0.021(2)
F2 0.124(4) 0.113(3) 0.054(3) -0.016(3) 0.007(2) -0.030(2)
F3 0.113(4) 0.052(2) 0.154(4) 0.020(2) -0.045(3) -0.036(2)
N1 0.032(2) 0.056(3) 0.031(2) -0.002(2) -0.002(2) 0.011(2)
N2 0.029(2) 0.032(2) 0.030(2) -0.0046(17) -0.0042(18) 0.0015(17)
N3 0.029(2) 0.038(2) 0.030(2) -0.0005(17) -0.0059(18) 0.0064(17)
N4 0.030(2) 0.032(2) 0.026(2) -0.0043(17) -0.0073(18) 0.0028(16)
O1 0.050(2) 0.0378(19) 0.0319(19) 0.0025(16) -0.0044(16) -0.0013(15)
O2 0.128(4) 0.060(3) 0.039(2) 0.023(3) -0.013(2) 0.005(2)
O3 0.037(3) 0.086(3) 0.116(4) 0.008(2) -0.008(2) -0.016(3)
S1 0.0558(10) 0.0478(9) 0.0471(9) 0.0078(7) -0.0132(7) -0.0054(7)

loop_
_atom_type_symbol
_atom_type_description
_atom_type_scat_dispersion_real
_atom_type_scat_dispersion_imag
_atom_type_scat_source
C C 0.0033 0.0016 'International Tables Vol C Tables 4.2.6.8 and 6.1.1.4'
H H 0.0000 0.0000 'International Tables Vol C Tables 4.2.6.8 and 6.1.1.4'
B B 0.0013 0.0007 'International Tables Vol C Tables 4.2.6.8 and 6.1.1.4'
F F 0.0171 0.0103 'International Tables Vol C Tables 4.2.6.8 and 6.1.1.4'
N N 0.0061 0.0033 'International Tables Vol C Tables 4.2.6.8 and 6.1.1.4'
O O 0.0106 0.0060 'International Tables Vol C Tables 4.2.6.8 and 6.1.1.4'
S S 0.1246 0.1234 'International Tables Vol C Tables 4.2.6.8 and 6.1.1.4'

loop_
_geom_angle_atom_site_label_1
_geom_angle_atom_site_label_2
_geom_angle_atom_site_label_3
_geom_angle_site_symmetry_1
_geom_angle_site_symmetry_3
_geom_angle
N4 B1 C8 . . 105.2(4)
N4 B1 C1 . . 107.8(4)
C8 B1 C1 . . 109.9(4)
N4 B1 C2 . . 107.1(4)
C8 B1 C2 . . 110.9(4)
C1 B1 C2 . . 115.3(4)
N2 B2 O1 . . 107.9(3)
N2 B2 C12 . . 107.3(4)
O1 B2 C12 . . 111.3(4)
N2 B2 C16 . . 112.0(4)
O1 B2 C16 . . 105.7(4)
C12 B2 C16 . . 112.6(4)
C7 C2 C3 . . 116.6(4)
C7 C2 B1 . . 121.2(4)
C3 C2 B1 . . 122.1(4)
C4 C3 C2 . . 120.9(5)
C5 C4 C3 . . 121.1(5)
C6 C5 C4 . . 118.9(5)
C5 C6 C7 . . 120.4(5)
C2 C7 C6 . . 122.1(4)
N2 C8 N1 . . 106.6(4)
N2 C8 B1 . . 127.2(4)
N1 C8 B1 . . 126.2(4)
C11 C10 N1 . . 106.8(4)
C10 C11 N2 . . 107.5(4)
N4 C12 N3 . . 107.4(4)
N4 C12 B2 . . 125.9(4)
N3 C12 B2 . . 126.4(4)
C15 C14 N3 . . 107.5(4)
C14 C15 N4 . . 108.0(4)
C17 C16 C21 . . 115.5(4)
C17 C16 B2 . . 120.1(4)
C21 C16 B2 . . 124.4(4)
C18 C17 C16 . . 122.9(5)
C17 C18 C19 . . 119.7(5)
C20 C19 C18 . . 119.0(5)
C19 C20 C21 . . 120.9(5)
C20 C21 C16 . . 121.9(5)
F3 C22 F2 . . 107.8(5)
F3 C22 F1 . . 107.9(5)
F2 C22 F1 . . 106.3(5)
F3 C22 S1 . . 111.0(4)
F2 C22 S1 . . 112.3(5)
F1 C22 S1 . . 111.3(4)
C8 N1 C10 . . 109.7(4)
C8 N1 C9 . . 125.9(4)
C10 N1 C9 . . 124.4(4)
C8 N2 C11 . . 109.4(4)
C8 N2 B2 . . 126.1(4)
C11 N2 B2 . . 124.5(4)
C12 N3 C14 . . 108.8(4)
C12 N3 C13 . . 125.5(4)
C14 N3 C13 . . 125.7(4)
C12 N4 C15 . . 108.3(4)
C12 N4 B1 . . 127.1(4)
C15 N4 B1 . . 124.5(4)
S1 O1 B2 . . 129.8(3)
O2 S1 O3 . . 119.2(3)
O2 S1 O1 . . 113.4(2)
O3 S1 O1 . . 111.5(2)
O2 S1 C22 . . 106.6(3)
O3 S1 C22 . . 105.0(3)
O1 S1 C22 . . 98.5(3)

loop_
_geom_bond_atom_site_label_1
_geom_bond_atom_site_label_2
_geom_bond_site_symmetry_2
_geom_bond_distance
B1 N4 . 1.576(6)
B1 C8 . 1.616(7)
B1 C1 . 1.631(7)
B1 C2 . 1.633(7)
B2 N2 . 1.555(6)
B2 O1 . 1.562(6)
B2 C12 . 1.588(7)
B2 C16 . 1.603(7)
C2 C7 . 1.382(7)
C2 C3 . 1.396(6)
C3 C4 . 1.390(7)
C4 C5 . 1.372(7)
C5 C6 . 1.363(7)
C6 C7 . 1.392(7)
C8 N2 . 1.338(5)
C8 N1 . 1.349(6)
C9 N1 . 1.468(6)
C10 C11 . 1.339(7)
C10 N1 . 1.378(6)
C11 N2 . 1.383(6)
C12 N4 . 1.347(5)
C12 N3 . 1.357(5)
C13 N3 . 1.462(6)
C14 C15 . 1.340(6)
C14 N3 . 1.375(6)
C15 N4 . 1.385(6)
C16 C17 . 1.384(7)
C16 C21 . 1.403(6)
C17 C18 . 1.372(7)
C18 C19 . 1.388(7)
C19 C20 . 1.358(8)
C20 C21 . 1.372(7)
C22 F3 . 1.313(7)
C22 F2 . 1.317(7)
C22 F1 . 1.330(7)
C22 S1 . 1.794(6)
O1 S1 . 1.499(3)
O2 S1 . 1.405(4)
O3 S1 . 1.427(4)
